data_1569306
loop_
_publ_author_name
'Murillo, Jesse'
'Goodwin, Conrad A. P.'
'Stevens, Lauren'
'Fortier, Skye'
'Gaunt, Andrew J.'
'Scott, Brian L.'

_publ_section_title
;
 Synthesis and comparison of iso-structural f-block metal complexes (Ce,
 U, Np, Pu) featuring <i>&#x3b7;</i><sup>6</sup>-arene interactions.
;
_journal_issue 27
_journal_name_full 'Chemical science'
_journal_page_first 7438
_journal_page_last 7446
_journal_paper_doi 10.1039/d3sc02194g
_journal_volume 14
_journal_year 2023
_chemical_formula_moiety 'C100 H131.24 Ce2 Cl4 K2 N4 O5'
_chemical_formula_sum 'C100 H131.24 Ce2 Cl4 K2 N4 O5'
_chemical_formula_weight 1969.56
_chemical_properties_physical Air-sensitive,Moisture-sensitive
_space_group_crystal_system monoclinic
_space_group_IT_number 14
_space_group_name_Hall '-P 2ybc'
_space_group_name_H-M_alt 'P 1 21/c 1'
_atom_sites_solution_hydrogens mixed
_atom_sites_solution_primary dual
_audit_creation_date 2023-01-20
_audit_creation_method
;
Olex2 1.5-beta
(compiled 2021.08.20 svn.r13c46975 for OlexSys, GUI svn.r6405)
;
_audit_update_record
;
2023-01-27 deposited with the CCDC.	2023-06-12 downloaded from the CCDC.
;
_cell_angle_alpha 90
_cell_angle_beta 90.9300(10)
_cell_angle_gamma 90
_cell_formula_units_Z 2
_cell_length_a 13.3524(4)
_cell_length_b 16.9877(5)
_cell_length_c 25.6828(8)
_cell_measurement_reflns_used 9849
_cell_measurement_temperature 100.0
_cell_measurement_theta_max 30.489
_cell_measurement_theta_min 2.526
_cell_volume 5824.8(3)
_computing_cell_refinement 'SAINT V8.38A (Bruker, 2018)'
_computing_data_reduction 'SAINT V8.38A (Bruker, 2018)'
_computing_molecular_graphics 'Olex2 1.5-beta (Dolomanov et al., 2009)'
_computing_publication_material 'Olex2 1.5-beta (Dolomanov et al., 2009)'
_computing_structure_refinement 'XL  (Sheldrick, 2008)'
_computing_structure_solution 'XT (Sheldrick, 2015)'
_diffrn_ambient_temperature 100.0
_diffrn_detector_area_resol_mean 7.9
_diffrn_detector_type 'Bruker SMART CCD 1K area detector'
_diffrn_measured_fraction_theta_full 0.998
_diffrn_measured_fraction_theta_max 0.998
_diffrn_measurement_device 'three-circle diffractometer'
_diffrn_measurement_device_type 'Bruker APEX-II CCD'
_diffrn_measurement_method '\f and \w scans'
_diffrn_radiation_type MoK\a
_diffrn_radiation_wavelength 0.71073
_diffrn_reflns_av_R_equivalents 0.0475
_diffrn_reflns_av_unetI/netI 0.0207
_diffrn_reflns_Laue_measured_fraction_full 0.998
_diffrn_reflns_Laue_measured_fraction_max 0.998
_diffrn_reflns_limit_h_max 19
_diffrn_reflns_limit_h_min -19
_diffrn_reflns_limit_k_max 24
_diffrn_reflns_limit_k_min -24
_diffrn_reflns_limit_l_max 35
_diffrn_reflns_limit_l_min -36
_diffrn_reflns_number 240020
_diffrn_reflns_point_group_measured_fraction_full 0.998
_diffrn_reflns_point_group_measured_fraction_max 0.998
_diffrn_reflns_theta_full 25.242
_diffrn_reflns_theta_max 30.544
_diffrn_reflns_theta_min 1.940
_diffrn_standards_number 0
_exptl_absorpt_coefficient_mu 0.978
_exptl_absorpt_correction_T_max 0.7461
_exptl_absorpt_correction_T_min 0.6170
_exptl_absorpt_correction_type multi-scan
_exptl_absorpt_process_details
'SADABS-2016/2 (Bruker,2016/2) was used for absorption correction. wR2(int) was 0.0740 before and 0.0612 after correction. The Ratio of minimum to maximum transmission is 0.8270. The \l/2 correction factor is Not present.'
_exptl_crystal_colour 'clear light orange'
_exptl_crystal_colour_lustre clear
_exptl_crystal_colour_modifier light
_exptl_crystal_colour_primary orange
_exptl_crystal_density_diffrn 1.123
_exptl_crystal_description plate
_exptl_crystal_F_000 2042
_exptl_crystal_recrystallization_method 'Re-crystallisation from solvent'
_exptl_crystal_size_max 0.12
_exptl_crystal_size_mid 0.1
_exptl_crystal_size_min 0.1
_refine_diff_density_max 1.465
_refine_diff_density_min -1.281
_refine_diff_density_rms 0.083
_refine_ls_extinction_method none
_refine_ls_goodness_of_fit_ref 1.085
_refine_ls_hydrogen_treatment mixed
_refine_ls_matrix_type full
_refine_ls_number_parameters 606
_refine_ls_number_reflns 17795
_refine_ls_number_restraints 9
_refine_ls_restrained_S_all 1.085
_refine_ls_R_factor_all 0.0527
_refine_ls_R_factor_gt 0.0417
_refine_ls_shift/su_max 0.010
_refine_ls_shift/su_mean 0.000
_refine_ls_structure_factor_coef Fsqd
_refine_ls_weighting_details 'w=1/[\s^2^(Fo^2^)+(0.0272P)^2^+11.5017P] where P=(Fo^2^+2Fc^2^)/3'
_refine_ls_weighting_scheme calc
_refine_ls_wR_factor_gt 0.0930
_refine_ls_wR_factor_ref 0.1009
_reflns_Friedel_coverage 0.000
_reflns_number_gt 14935
_reflns_number_total 17795
_reflns_threshold_expression 'I > 2\s(I)'
_cod_data_source_file d3sc02194g2.cif
_cod_data_source_block 2_Ce
_cod_depositor_comments 'Adding full bibliography for 1569298--1569306.cif.'
_cod_database_code 1569306
_shelx_shelxl_version_number 2018/3
_shelx_space_group_comment
;
The symmetry employed for this shelxl refinement is uniquely defined
by the following loop, which should always be used as a source of
symmetry information in preference to the above space-group names.
They are only intended as comments.
;
_shelx_estimated_absorpt_t_max 0.909
_shelx_estimated_absorpt_t_min 0.892
_olex2_refinement_description
;
1. Others
 Fixed Sof: C48(0.5) H2AA(0.5) H2AB(0.5) O3(0.5) O2(0.5) H1AA(0.5) H1AB(0.5)
 H1AC(0.5) H1BD(0.5) H1BE(0.5) H1BF(0.5) O4(0.5) C53(0.5) H3AA(0.5) H3AB(0.5)
 C49(0.5) H4AA(0.5) H4AB(0.5) C52(0.5) H5AA(0.5) H5AB(0.5) C51(0.5) H9A(0.5)
 H9B(0.5) H9C(0.5) C47(0.5) H0AB(0.5) H0AC(0.5) H0AD(0.5)
 Fixed Uiso: H00A(0.032) H00C(0.034) H00I(0.044) H00J(0.034) H00L(0.038)
 H00N(0.033) H00Q(0.04) H00R(0.05) H00S(0.046) H00T(0.043) H00U(0.054)
 H00V(0.052) H00W(0.046) H00X(0.044) H00Y(0.044) H00Z(0.048) H010(0.053)
 H011(0.047) H012(0.053) H013(0.055) H014(0.047) H015(0.052) H01A(0.059)
 H01B(0.059) H01C(0.081) H01D(0.081) H01E(0.081) H01F(0.079) H01G(0.079)
 H01H(0.079) H01I(0.077) H01J(0.077) H01K(0.077) H01L(0.062) H01M(0.062)
 H01N(0.084) H01O(0.084) H01P(0.084) H01Q(0.082) H01R(0.082) H01S(0.082)
 H01T(0.097) H01U(0.097) H01V(0.097) H01W(0.107) H01X(0.107) H01Y(0.107)
 H01Z(0.136) H(0.136) HA(0.136) H01(0.083) HB(0.083) HC(0.083) H0AA(0.099)
 HD(0.099) HE(0.099) H3A(0.067) H3B(0.067) H3C(0.067) H4A(0.057) H4B(0.057)
 H4C(0.057) H2AA(0.082) H2AB(0.082) H1AA(0.103) H1AB(0.103) H1AC(0.103)
 H1BD(0.103) H1BE(0.103) H1BF(0.103) H3AA(0.125) H3AB(0.125) H4AA(0.094)
 H4AB(0.094) H5AA(0.127) H5AB(0.127) H9A(0.208) H9B(0.208) H9C(0.208)
 H0AB(0.175) H0AC(0.175) H0AD(0.175)
 Fixed X: H00A(0.396601) H00C(0.539028) H00I(0.383233) H00J(0.704228)
 H00L(0.29317) H00N(0.563348) H00Q(0.310004) H00R(1.025607) H00S(0.369722)
 H00T(0.159626) H00U(1.040788) H00V(0.926232) H00W(0.716325) H00X(0.925511)
 H00Y(0.171661) H00Z(0.553579) H010(0.721419) H012(0.585737) H013(0.86813)
 H014(0.465758) H015(0.970437) H01A(0.801702) H01B(0.887729) H01C(0.875044)
 H01D(0.777574) H01E(0.861318) H01F(0.387121) H01G(0.365021) H01H(0.471643)
 H01I(0.680013) H01J(0.666733) H01K(0.762839) H01L(0.762016) H01M(0.854326)
 H01N(0.221215) H01O(0.21294) H01P(0.235561) H01Q(0.806246) H01R(0.716103)
 H01S(0.824784) H01T(0.510852) H01U(0.557482) H01V(0.454636) H01W(0.716969)
 H01X(0.720599) H01Y(0.67619) H01Z(0.65618) H(0.750019) HA(0.745164)
 H01(0.95189) HB(0.960929) HC(1.036469) H0AA(0.991281) HD(0.894398)
 HE(0.885264) H3A(0.85967) H3B(0.814411) H3C(0.764403) H4A(1.030025)
 H4B(0.983886) H4C(1.030875) H2AA(0.766902) H2AB(0.818927) H1AA(0.879597)
 H1AB(0.966976) H1AC(0.931805) H1BD(0.86049) H1BE(0.976985) H1BF(0.894909)
 H3AA(0.946445) H3AB(0.929973) H4AA(0.901995) H4AB(0.93532) H5AA(0.836488)
 H5AB(0.836496) H9A(0.665877) H9B(0.692178) H9C(0.660927) H0AB(0.595812)
 H0AC(0.685082) H0AD(0.624201)
 Fixed Y: H00A(0.614268) H00C(0.684624) H00I(0.174047) H00J(0.569659)
 H00L(0.58022) H00N(0.499915) H00Q(0.312681) H00R(0.381769) H00S(0.384764)
 H00T(0.497264) H00U(0.372128) H00V(0.435234) H00W(0.776221) H00X(0.618254)
 H00Y(0.363311) H00Z(0.142363) H010(0.55701) H012(0.346875) H013(0.826411)
 H014(0.09042) H015(0.746554) H01A(0.103756) H01B(0.118893) H01C(0.562276)
 H01D(0.617102) H01E(0.626948) H01F(0.267228) H01G(0.358578) H01H(0.331463)
 H01I(0.432018) H01J(0.498561) H01K(0.442277) H01L(0.287763) H01M(0.249591)
 H01N(0.318668) H01O(0.347878) H01P(0.257287) H01Q(0.036148) H01R(0.023758)
 H01S(-0.010891) H01T(0.21542) H01U(0.292848) H01V(0.298145) H01W(0.256616)
 H01X(0.280226) H01Y(0.196658) H01Z(0.26056) H(0.310203) HA(0.217236)
 H01(0.571428) HB(0.517129) HC(0.504827) H0AA(0.368648) HD(0.380628)
 HE(0.334465) H3A(0.345013) H3B(0.40544) H3C(0.39764) H4A(0.509501)
 H4B(0.472199) H4C(0.416126) H2AA(0.073673) H2AB(-0.008362) H1AA(0.250505)
 H1AB(0.212324) H1AC(0.17036) H1BD(0.236761) H1BE(0.222681) H1BF(0.194914)
 H3AA(0.086529) H3AB(0.129106) H4AA(0.057288) H4AB(0.09867) H5AA(0.008986)
 H5AB(-0.02482) H9A(-0.016787) H9B(-0.062028) H9C(0.028891) H0AB(-0.033953)
 H0AC(-0.076438) H0AD(-0.006363)
 Fixed Z: H00A(0.641192) H00C(0.668607) H00I(0.705097) H00J(0.560857)
 H00L(0.537719) H00N(0.534004) H00Q(0.578413) H00R(0.676018) H00S(0.69477)
 H00T(0.514629) H00U(0.765892) H00V(0.818655) H00W(0.608031) H00X(0.711956)
 H00Y(0.534176) H00Z(0.579435) H010(0.774348) H012(0.550114) H013(0.641068)
 H014(0.648453) H015(0.692955) H01A(0.8669) H01B(0.825115) H01C(0.853671)
 H01D(0.85221) H01E(0.808812) H01F(0.774303) H01G(0.784107) H01H(0.762891)
 H01I(0.807895) H01J(0.851347) H01K(0.853124) H01L(0.804448) H01M(0.835914)
 H01N(0.66866) H01O(0.727674) H01P(0.715458) H01Q(0.765674) H01R(0.80516)
 H01S(0.818951) H01T(0.492291) H01U(0.466757) H01V(0.497705) H01W(0.57642)
 H01X(0.516158) H01Y(0.532942) H01Z(0.872646) H(0.894053) HA(0.903759)
 H01(0.603605) HB(0.552979) HC(0.601309) H0AA(0.58623) HD(0.549586)
 HE(0.603618) H3A(0.599084) H3B(0.557089) H3C(0.613062) H4A(0.605025)
 H4B(0.552687) H4C(0.596792) H2AA(0.586331) H2AB(0.602376) H1AA(0.703385)
 H1AB(0.669745) H1AC(0.722155) H1BD(0.675659) H1BE(0.68799) H1BF(0.728831)
 H3AA(0.685649) H3AB(0.630567) H4AA(0.677117) H4AB(0.623859) H5AA(0.608723)
 H5AB(0.667261) H9A(0.670139) H9B(0.617442) H9C(0.615661) H0AB(0.653481)
 H0AC(0.623581) H0AD(0.595998)
;
_smtbx_masks_void_probe_radius 1.2
_smtbx_masks_void_truncation_radius 1.2
_olex2_submission_special_instructions 'No special instructions were received'

loop_
_space_group_symop_operation_xyz
'x, y, z'
'-x, y+1/2, -z+1/2'
'-x, -y, -z'
'x, -y-1/2, z-1/2'

loop_
_atom_site_label
_atom_site_type_symbol
_atom_site_fract_x
_atom_site_fract_y
_atom_site_fract_z
_atom_site_U_iso_or_equiv
_atom_site_adp_type
_atom_site_occupancy
_atom_site_site_symmetry_order
_atom_site_calc_flag
_atom_site_refinement_flags_posn
_atom_site_refinement_flags_adp
_atom_site_refinement_flags_occupancy
_atom_site_disorder_assembly
_atom_site_disorder_group
Ce1 Ce 0.59753(2) 0.47294(2) 0.66651(2) 0.02482(4) Uani 1 1 d . . . . .
K1 K 0.65406(5) 0.15924(4) 0.71490(3) 0.04320(15) Uani 1 1 d . . . . .
Cl1 Cl 0.48947(5) 0.52310(4) 0.74748(2) 0.03456(13) Uani 1 1 d . . . . .
Cl2 Cl 0.67414(6) 0.33724(4) 0.70327(4) 0.0508(2) Uani 1 1 d . . . . .
N2 N 0.46983(15) 0.39158(12) 0.61684(8) 0.0254(4) Uani 1 1 d . . . . .
N1 N 0.75876(15) 0.54110(12) 0.68167(9) 0.0303(4) Uani 1 1 d . . . . .
O1 O 0.75779(17) 0.16966(14) 0.80683(9) 0.0473(5) Uani 1 1 d . . . . .
C13 C 0.38004(18) 0.49664(15) 0.57246(9) 0.0267(4) Uani 1 1 d . . . . .
C4 C 0.46594(18) 0.54778(14) 0.58626(9) 0.0256(4) Uani 1 1 d . . . . .
C5 C 0.45926(18) 0.60426(14) 0.62549(10) 0.0268(5) Uani 1 1 d . . . . .
H00A H 0.396601 0.614268 0.641192 0.032 Uiso 1 1 calc R . . . .
C31 C 0.46968(18) 0.30831(14) 0.62629(10) 0.0278(5) Uani 1 1 d . . . . .
C6 C 0.54432(18) 0.64629(14) 0.64186(10) 0.0284(5) Uani 1 1 d . . . . .
H00C H 0.539028 0.684624 0.668607 0.034 Uiso 1 1 calc R . . . .
C32 C 0.41739(19) 0.27714(15) 0.66874(11) 0.0316(5) Uani 1 1 d . . . . .
C7 C 0.73033(18) 0.66723(15) 0.64043(11) 0.0305(5) Uani 1 1 d . . . . .
C19 C 0.83529(19) 0.49307(16) 0.70590(12) 0.0338(6) Uani 1 1 d . . . . .
C1 C 0.63702(18) 0.63215(14) 0.61906(10) 0.0281(5) Uani 1 1 d . . . . .
C8 C 0.79084(18) 0.61721(15) 0.67178(11) 0.0313(5) Uani 1 1 d . . . . .
C33 C 0.4178(2) 0.19558(16) 0.67636(12) 0.0364(6) Uani 1 1 d . . . . .
H00I H 0.383233 0.174047 0.705097 0.044 Uiso 1 1 calc R . . . .
C2 C 0.64239(18) 0.57785(15) 0.57781(10) 0.0286(5) Uani 1 1 d . . . . .
H00J H 0.704228 0.569659 0.560857 0.034 Uiso 1 1 calc R . . . .
C24 C 0.90339(19) 0.45301(16) 0.67373(12) 0.0363(6) Uani 1 1 d . . . . .
C18 C 0.29635(19) 0.52584(17) 0.54620(10) 0.0316(5) Uani 1 1 d . . . . .
H00L H 0.293170 0.580220 0.537719 0.038 Uiso 1 1 calc R . . . .
C36 C 0.5216(2) 0.25783(15) 0.59278(11) 0.0327(5) Uani 1 1 d . . . . .
C3 C 0.55859(18) 0.53650(14) 0.56183(9) 0.0272(5) Uani 1 1 d . . . . .
H00N H 0.563348 0.499915 0.534004 0.033 Uiso 1 1 calc R . . . .
C14 C 0.38776(17) 0.41626(15) 0.58724(9) 0.0265(4) Uani 1 1 d . . . . .
C20 C 0.8429(2) 0.48644(17) 0.76058(12) 0.0376(6) Uani 1 1 d . . . . .
C15 C 0.30735(19) 0.36742(17) 0.57096(11) 0.0334(5) Uani 1 1 d . . . . .
H00Q H 0.310004 0.312681 0.578413 0.040 Uiso 1 1 calc R . . . .
C23 C 0.9790(2) 0.40855(17) 0.69727(14) 0.0413(7) Uani 1 1 d . . . . .
H00R H 1.025607 0.381769 0.676018 0.050 Uiso 1 1 calc R . . . .
C37 C 0.3600(2) 0.32884(17) 0.70574(12) 0.0380(6) Uani 1 1 d . . . . .
H00S H 0.369722 0.384764 0.694770 0.046 Uiso 1 1 calc R . . . .
C17 C 0.21726(19) 0.47694(18) 0.53214(11) 0.0361(6) Uani 1 1 d . . . . .
H00T H 0.159626 0.497264 0.514629 0.043 Uiso 1 1 calc R . . . .
C22 C 0.9881(2) 0.40239(18) 0.75068(14) 0.0449(7) Uani 1 1 d . . . . .
H00U H 1.040788 0.372128 0.765892 0.054 Uiso 1 1 calc R . . . .
C21 C 0.9203(2) 0.44040(18) 0.78190(14) 0.0437(7) Uani 1 1 d . . . . .
H00V H 0.926232 0.435234 0.818655 0.052 Uiso 1 1 calc R . . . .
C12 C 0.7586(2) 0.74404(16) 0.62917(13) 0.0386(6) Uani 1 1 d . . . . .
H00W H 0.716325 0.776221 0.608031 0.046 Uiso 1 1 calc R . . . .
C9 C 0.88212(19) 0.64966(17) 0.69090(12) 0.0366(6) Uani 1 1 d . . . . .
H00X H 0.925511 0.618254 0.711956 0.044 Uiso 1 1 calc R . . . .
C16 C 0.2245(2) 0.39776(18) 0.54430(11) 0.0369(6) Uani 1 1 d . . . . .
H00Y H 0.171661 0.363311 0.534176 0.044 Uiso 1 1 calc R . . . .
C35 C 0.5189(2) 0.17678(17) 0.60205(12) 0.0399(6) Uani 1 1 d . . . . .
H00Z H 0.553579 0.142363 0.579435 0.048 Uiso 1 1 calc R . . . .
C25 C 0.7717(2) 0.5283(2) 0.79647(12) 0.0439(7) Uani 1 1 d . . . . .
H010 H 0.721419 0.557010 0.774348 0.053 Uiso 1 1 calc R . . . .
C28 C 0.8951(2) 0.45903(18) 0.61476(13) 0.0390(6) Uani 1 1 d . . . . .
H011 H 0.837(4) 0.492(3) 0.605(2) 0.047 Uiso 0.620(12) 1 d R . P A 1
C40 C 0.5781(3) 0.28860(18) 0.54627(13) 0.0443(7) Uani 1 1 d . . . . .
H012 H 0.585737 0.346875 0.550114 0.053 Uiso 1 1 calc R . . . .
C11 C 0.8485(2) 0.77396(18) 0.64871(14) 0.0459(7) Uani 1 1 d . . . . .
H013 H 0.868130 0.826411 0.641068 0.055 Uiso 1 1 calc R . . . .
C34 C 0.4673(2) 0.14573(16) 0.64306(12) 0.0391(6) Uani 1 1 d . . . . .
H014 H 0.465758 0.090420 0.648453 0.047 Uiso 1 1 calc R . . . .
C10 C 0.9090(2) 0.72627(18) 0.67943(14) 0.0435(7) Uani 1 1 d . . . . .
H015 H 0.970437 0.746554 0.692955 0.052 Uiso 1 1 calc R . . . .
C44 C 0.8155(2) 0.1079(2) 0.82924(14) 0.0493(8) Uani 1 1 d . . . . .
H01A H 0.801702 0.103756 0.866900 0.059 Uiso 1 1 calc R . . . .
H01B H 0.887729 0.118893 0.825115 0.059 Uiso 1 1 calc R . . . .
C27 C 0.8264(3) 0.5892(2) 0.83091(14) 0.0537(8) Uani 1 1 d . . . . .
H01C H 0.875044 0.562276 0.853671 0.081 Uiso 1 1 calc GR . . . .
H01D H 0.777574 0.617102 0.852210 0.081 Uiso 1 1 calc GR . . . .
H01E H 0.861318 0.626948 0.808812 0.081 Uiso 1 1 calc GR . . . .
C38 C 0.3995(3) 0.3208(2) 0.76181(13) 0.0527(8) Uani 1 1 d . . . . .
H01F H 0.387121 0.267228 0.774303 0.079 Uiso 1 1 calc GR . . . .
H01G H 0.365021 0.358578 0.784107 0.079 Uiso 1 1 calc GR . . . .
H01H H 0.471643 0.331463 0.762891 0.079 Uiso 1 1 calc GR . . . .
C26 C 0.7153(3) 0.4701(2) 0.83021(14) 0.0515(8) Uani 1 1 d . . . . .
H01I H 0.680013 0.432018 0.807895 0.077 Uiso 1 1 calc GR . . . .
H01J H 0.666733 0.498561 0.851347 0.077 Uiso 1 1 calc GR . . . .
H01K H 0.762839 0.442277 0.853124 0.077 Uiso 1 1 calc GR . . . .
C45 C 0.7811(3) 0.2459(2) 0.82955(14) 0.0515(8) Uani 1 1 d . . . . .
H01L H 0.762016 0.287763 0.804448 0.062 Uiso 1 1 calc R . . . .
H01M H 0.854326 0.249591 0.835914 0.062 Uiso 1 1 calc R . . . .
C39 C 0.2473(3) 0.3116(2) 0.70425(16) 0.0560(9) Uani 1 1 d . . . . .
H01N H 0.221215 0.318668 0.668660 0.084 Uiso 1 1 calc GR . . . .
H01O H 0.212940 0.347878 0.727674 0.084 Uiso 1 1 calc GR . . . .
H01P H 0.235561 0.257287 0.715458 0.084 Uiso 1 1 calc GR . . . .
C43 C 0.7883(3) 0.0328(2) 0.80246(16) 0.0545(9) Uani 1 1 d . . . . .
H01Q H 0.806246 0.036148 0.765674 0.082 Uiso 1 1 calc GR . . . .
H01R H 0.716103 0.023758 0.805160 0.082 Uiso 1 1 calc GR . . . .
H01S H 0.824784 -0.010891 0.818951 0.082 Uiso 1 1 calc GR . . . .
C42 C 0.5202(3) 0.2723(3) 0.49637(14) 0.0645(11) Uani 1 1 d . . . . .
H01T H 0.510852 0.215420 0.492291 0.097 Uiso 1 1 calc GR . . . .
H01U H 0.557482 0.292848 0.466757 0.097 Uiso 1 1 calc GR . . . .
H01V H 0.454636 0.298145 0.497705 0.097 Uiso 1 1 calc GR . . . .
C41 C 0.6823(3) 0.2523(3) 0.54262(16) 0.0714(12) Uani 1 1 d . . . . .
H01W H 0.716969 0.256616 0.576420 0.107 Uiso 1 1 calc GR . . . .
H01X H 0.720599 0.280226 0.516158 0.107 Uiso 1 1 calc GR . . . .
H01Y H 0.676190 0.196658 0.532942 0.107 Uiso 1 1 calc GR . . . .
C46 C 0.7287(5) 0.2597(3) 0.8792(2) 0.0908(17) Uani 1 1 d . . . . .
H01Z H 0.656180 0.260560 0.872646 0.136 Uiso 1 1 calc GR . . . .
H H 0.750019 0.310203 0.894053 0.136 Uiso 1 1 calc GR . . . .
HA H 0.745164 0.217236 0.903759 0.136 Uiso 1 1 calc GR . . . .
C30 C 0.9676(5) 0.5185(5) 0.5910(2) 0.055(2) Uani 0.620(12) 1 d . . P A 1
H01 H 0.951890 0.571428 0.603605 0.083 Uiso 0.620(12) 1 calc GR . P A 1
HB H 0.960929 0.517129 0.552979 0.083 Uiso 0.620(12) 1 calc GR . P A 1
HC H 1.036469 0.504827 0.601309 0.083 Uiso 0.620(12) 1 calc GR . P A 1
C29 C 0.9188(6) 0.3778(4) 0.5857(3) 0.066(2) Uani 0.580(9) 1 d . . P A 3
H0AA H 0.991281 0.368648 0.586230 0.099 Uiso 0.580(9) 1 calc GR . P A 3
HD H 0.894398 0.380628 0.549586 0.099 Uiso 0.580(9) 1 calc GR . P A 3
HE H 0.885264 0.334465 0.603618 0.099 Uiso 0.580(9) 1 calc GR . P A 3
C29b C 0.8277(6) 0.3965(5) 0.5943(3) 0.045(2) Uani 0.420(9) 1 d . . P A 4
H3A H 0.859670 0.345013 0.599084 0.067 Uiso 0.420(9) 1 calc GR . P A 4
H3B H 0.814411 0.405440 0.557089 0.067 Uiso 0.420(9) 1 calc GR . P A 4
H3C H 0.764403 0.397640 0.613062 0.067 Uiso 0.420(9) 1 calc GR . P A 4
C30b C 0.9931(6) 0.4647(6) 0.5903(3) 0.038(2) Uani 0.380(12) 1 d . . P A 2
H4A H 1.030025 0.509501 0.605025 0.057 Uiso 0.380(12) 1 calc GR . P A 2
H4B H 0.983886 0.472199 0.552687 0.057 Uiso 0.380(12) 1 calc GR . P A 2
H4C H 1.030875 0.416126 0.596792 0.057 Uiso 0.380(12) 1 calc GR . P A 2
C48 C 0.7925(8) 0.0419(6) 0.6160(4) 0.068(2) Uani 0.5 1 d D . P B 1
H2AA H 0.766902 0.073673 0.586331 0.082 Uiso 0.5 1 calc R . P B 1
H2AB H 0.818927 -0.008362 0.602376 0.082 Uiso 0.5 1 calc R . P B 1
O3 O 0.7186(5) 0.0281(4) 0.6502(3) 0.0723(18) Uani 0.5 1 d D . P B 1
O2 O 0.8377(5) 0.1574(4) 0.6630(3) 0.0744(17) Uani 0.5 1 d D . P B 1
C50 C 0.9095(3) 0.2010(3) 0.69177(19) 0.0685(11) Uani 1 1 d D . . . .
H1AA H 0.879597 0.250505 0.703385 0.103 Uiso 0.5 1 calc GR . P B 1
H1AB H 0.966976 0.212324 0.669745 0.103 Uiso 0.5 1 calc GR . P B 1
H1AC H 0.931805 0.170360 0.722155 0.103 Uiso 0.5 1 calc GR . P B 1
H1BD H 0.860490 0.236761 0.675659 0.103 Uiso 0.5 1 calc GR . P B 2
H1BE H 0.976985 0.222681 0.687990 0.103 Uiso 0.5 1 calc GR . P B 2
H1BF H 0.894909 0.194914 0.728831 0.103 Uiso 0.5 1 calc GR . P B 2
O4 O 0.8006(4) 0.0943(3) 0.6635(2) 0.0584(13) Uani 0.5 1 d D . P B 2
C53 C 0.9037(8) 0.1245(8) 0.6663(6) 0.104(5) Uani 0.5 1 d D . P B 2
H3AA H 0.946445 0.086529 0.685649 0.125 Uiso 0.5 1 calc R . P B 2
H3AB H 0.929973 0.129106 0.630567 0.125 Uiso 0.5 1 calc R . P B 2
C49 C 0.8779(8) 0.0885(6) 0.6468(5) 0.079(3) Uani 0.5 1 d D . P B 1
H4AA H 0.901995 0.057288 0.677117 0.094 Uiso 0.5 1 calc R . P B 1
H4AB H 0.935320 0.098670 0.623859 0.094 Uiso 0.5 1 calc R . P B 1
C52 C 0.8018(10) 0.0110(9) 0.6425(6) 0.106(5) Uani 0.5 1 d D U P B 2
H5AA H 0.836488 0.008986 0.608723 0.127 Uiso 0.5 1 calc R . P B 2
H5AB H 0.836496 -0.024820 0.667261 0.127 Uiso 0.5 1 calc R . P B 2
C51 C 0.6965(17) -0.0116(15) 0.6359(11) 0.139(13) Uani 0.5 1 d D U P B 2
H9A H 0.665877 -0.016787 0.670139 0.208 Uiso 0.5 1 calc GR . P B 2
H9B H 0.692178 -0.062028 0.617442 0.208 Uiso 0.5 1 calc GR . P B 2
H9C H 0.660927 0.028891 0.615661 0.208 Uiso 0.5 1 calc GR . P B 2
C47 C 0.651(2) -0.0262(13) 0.6293(9) 0.117(8) Uani 0.5 1 d . . P B 1
H0AB H 0.595812 -0.033953 0.653481 0.175 Uiso 0.5 1 calc GR . P B 1
H0AC H 0.685082 -0.076438 0.623581 0.175 Uiso 0.5 1 calc GR . P B 1
H0AD H 0.624201 -0.006363 0.595998 0.175 Uiso 0.5 1 calc GR . P B 1

loop_
_atom_site_aniso_label
_atom_site_aniso_U_11
_atom_site_aniso_U_22
_atom_site_aniso_U_33
_atom_site_aniso_U_23
_atom_site_aniso_U_13
_atom_site_aniso_U_12
Ce1 0.02216(6) 0.02295(6) 0.02914(7) -0.00028(5) -0.00618(4) 0.00276(5)
K1 0.0374(3) 0.0389(3) 0.0529(4) 0.0121(3) -0.0091(3) -0.0024(2)
Cl1 0.0382(3) 0.0365(3) 0.0290(3) -0.0039(2) -0.0008(2) 0.0023(3)
Cl2 0.0446(4) 0.0276(3) 0.0790(6) 0.0060(3) -0.0319(4) 0.0036(3)
N2 0.0242(9) 0.0242(9) 0.0276(9) 0.0003(7) -0.0053(7) 0.0013(7)
N1 0.0249(9) 0.0244(10) 0.0413(12) -0.0017(8) -0.0080(8) 0.0028(7)
O1 0.0418(11) 0.0500(13) 0.0496(13) 0.0071(10) -0.0099(10) 0.0011(10)
C13 0.0248(10) 0.0294(11) 0.0257(11) -0.0023(9) -0.0019(8) 0.0060(9)
C4 0.0258(10) 0.0254(10) 0.0254(10) 0.0026(8) -0.0028(8) 0.0074(8)
C5 0.0241(10) 0.0246(10) 0.0317(12) -0.0010(9) -0.0006(9) 0.0077(8)
C31 0.0240(10) 0.0260(11) 0.0332(12) 0.0005(9) -0.0088(9) -0.0020(8)
C6 0.0293(11) 0.0228(10) 0.0332(12) -0.0023(9) -0.0015(9) 0.0056(9)
C32 0.0291(12) 0.0276(12) 0.0377(13) 0.0038(10) -0.0057(10) 0.0009(9)
C7 0.0249(11) 0.0257(11) 0.0410(14) -0.0031(10) 0.0021(10) 0.0009(9)
C19 0.0235(11) 0.0282(12) 0.0494(16) -0.0011(11) -0.0106(10) 0.0002(9)
C1 0.0284(11) 0.0232(10) 0.0327(12) 0.0058(9) -0.0004(9) 0.0031(9)
C8 0.0242(11) 0.0277(12) 0.0420(14) -0.0047(10) 0.0005(10) 0.0010(9)
C33 0.0372(14) 0.0291(12) 0.0427(15) 0.0087(11) -0.0049(11) -0.0031(10)
C2 0.0255(11) 0.0301(12) 0.0302(11) 0.0031(9) 0.0010(9) 0.0041(9)
C24 0.0235(11) 0.0323(13) 0.0529(17) -0.0022(12) -0.0086(11) -0.0001(9)
C18 0.0276(11) 0.0387(13) 0.0285(11) -0.0016(10) -0.0035(9) 0.0112(10)
C36 0.0337(12) 0.0265(12) 0.0379(13) -0.0041(10) -0.0032(10) -0.0029(10)
C3 0.0282(11) 0.0265(11) 0.0269(11) 0.0004(9) -0.0028(9) 0.0075(9)
C14 0.0229(10) 0.0306(11) 0.0261(11) -0.0011(9) -0.0027(8) 0.0035(9)
C20 0.0299(12) 0.0365(14) 0.0461(15) -0.0013(12) -0.0130(11) 0.0019(10)
C15 0.0289(12) 0.0353(13) 0.0357(13) -0.0015(11) -0.0064(10) -0.0007(10)
C23 0.0267(12) 0.0332(14) 0.0637(19) -0.0022(13) -0.0063(12) 0.0037(10)
C37 0.0412(14) 0.0302(13) 0.0430(15) 0.0063(11) 0.0083(12) 0.0050(11)
C17 0.0248(11) 0.0495(16) 0.0339(13) -0.0037(12) -0.0075(9) 0.0092(11)
C22 0.0322(14) 0.0344(14) 0.068(2) 0.0058(14) -0.0158(13) 0.0069(11)
C21 0.0375(14) 0.0393(15) 0.0537(18) 0.0052(13) -0.0161(13) 0.0041(12)
C12 0.0346(13) 0.0288(13) 0.0524(17) 0.0017(12) 0.0049(12) -0.0008(10)
C9 0.0247(11) 0.0327(13) 0.0522(16) -0.0070(12) -0.0018(11) 0.0000(10)
C16 0.0260(12) 0.0483(16) 0.0361(14) -0.0042(12) -0.0063(10) -0.0013(11)
C35 0.0424(15) 0.0282(13) 0.0489(16) -0.0081(12) -0.0046(13) -0.0001(11)
C25 0.0390(15) 0.0489(17) 0.0433(16) -0.0050(13) -0.0137(12) 0.0108(13)
C28 0.0241(12) 0.0423(15) 0.0504(17) -0.0059(13) -0.0065(11) 0.0019(11)
C40 0.0539(18) 0.0296(13) 0.0498(17) -0.0065(12) 0.0110(14) 0.0007(12)
C11 0.0373(15) 0.0288(13) 0.072(2) -0.0035(14) 0.0070(14) -0.0065(11)
C34 0.0431(15) 0.0245(12) 0.0494(16) 0.0041(11) -0.0131(13) -0.0005(11)
C10 0.0276(13) 0.0375(15) 0.066(2) -0.0102(14) 0.0026(13) -0.0048(11)
C44 0.0280(13) 0.060(2) 0.060(2) 0.0187(16) -0.0043(13) -0.0007(13)
C27 0.0541(19) 0.054(2) 0.0522(19) -0.0115(16) -0.0159(16) 0.0075(16)
C38 0.074(2) 0.0445(18) 0.0396(16) 0.0040(14) 0.0083(16) 0.0019(16)
C26 0.0419(16) 0.061(2) 0.0512(18) -0.0018(16) -0.0062(14) 0.0078(15)
C45 0.0484(18) 0.0465(18) 0.059(2) 0.0079(15) -0.0048(15) -0.0136(14)
C39 0.0426(17) 0.059(2) 0.067(2) 0.0096(18) 0.0167(16) 0.0057(15)
C43 0.0453(18) 0.053(2) 0.065(2) 0.0062(17) -0.0093(16) 0.0146(15)
C42 0.078(3) 0.071(3) 0.0446(19) 0.0243(18) -0.0029(18) 0.009(2)
C41 0.050(2) 0.109(4) 0.055(2) 0.001(2) 0.0066(17) 0.002(2)
C46 0.134(5) 0.056(3) 0.083(3) -0.011(2) 0.026(3) -0.036(3)
C30 0.043(3) 0.065(5) 0.058(3) -0.013(3) -0.005(2) -0.007(3)
C29 0.064(4) 0.057(4) 0.077(5) -0.028(4) -0.008(4) 0.010(3)
C29b 0.044(4) 0.050(4) 0.040(4) -0.003(3) -0.008(3) -0.013(3)
C30b 0.029(3) 0.050(6) 0.034(4) -0.001(3) 0.002(3) 0.001(3)
C48 0.073(6) 0.073(6) 0.059(5) -0.002(4) 0.013(5) 0.016(5)
O3 0.074(4) 0.065(4) 0.078(4) -0.019(4) 0.005(3) 0.022(4)
O2 0.067(4) 0.061(4) 0.095(5) 0.008(3) 0.009(3) 0.015(3)
C50 0.046(2) 0.069(3) 0.090(3) -0.004(2) 0.006(2) -0.0046(19)
O4 0.053(3) 0.051(3) 0.072(3) -0.008(3) 0.008(3) -0.006(2)
C53 0.054(6) 0.091(8) 0.168(13) -0.074(9) 0.027(7) -0.009(6)
C49 0.058(6) 0.074(7) 0.104(8) 0.023(6) 0.029(6) 0.026(5)
C52 0.066(7) 0.139(13) 0.112(11) -0.012(9) -0.012(7) 0.034(8)
C51 0.22(3) 0.072(12) 0.129(18) -0.022(11) 0.081(19) 0.034(16)
C47 0.23(2) 0.059(9) 0.066(8) 0.026(7) 0.039(11) 0.060(13)

loop_
_atom_type_symbol
_atom_type_description
_atom_type_scat_dispersion_real
_atom_type_scat_dispersion_imag
_atom_type_scat_source
C C 0.0033 0.0016 'International Tables Vol C Tables 4.2.6.8 and 6.1.1.4'
H H 0.0000 0.0000 'International Tables Vol C Tables 4.2.6.8 and 6.1.1.4'
Ce Ce -0.2486 2.6331 'International Tables Vol C Tables 4.2.6.8 and 6.1.1.4'
Cl Cl 0.1484 0.1585 'International Tables Vol C Tables 4.2.6.8 and 6.1.1.4'
K K 0.2009 0.2494 'International Tables Vol C Tables 4.2.6.8 and 6.1.1.4'
N N 0.0061 0.0033 'International Tables Vol C Tables 4.2.6.8 and 6.1.1.4'
O O 0.0106 0.0060 'International Tables Vol C Tables 4.2.6.8 and 6.1.1.4'

loop_
_geom_angle_atom_site_label_1
_geom_angle_atom_site_label_2
_geom_angle_atom_site_label_3
_geom_angle
_geom_angle_site_symmetry_1
_geom_angle_site_symmetry_3
_geom_angle_publ_flag
Cl1 Ce1 C4 94.71(5) . . ?
Cl1 Ce1 C5 73.02(5) . . ?
Cl1 Ce1 C6 74.47(5) . . ?
Cl1 Ce1 C1 97.34(5) . . ?
Cl1 Ce1 C2 121.47(5) . . ?
Cl1 Ce1 C3 120.16(5) . . ?
Cl2 Ce1 Cl1 101.90(3) . . ?
Cl2 Ce1 C4 145.89(5) . . ?
Cl2 Ce1 C5 165.23(5) . . ?
Cl2 Ce1 C6 166.85(5) . . ?
Cl2 Ce1 C1 147.47(5) . . ?
Cl2 Ce1 C2 134.91(5) . . ?
Cl2 Ce1 C3 134.26(5) . . ?
N2 Ce1 Cl1 101.41(5) . . ?
N2 Ce1 Cl2 87.59(5) . . ?
N2 Ce1 C4 59.80(7) . . ?
N2 Ce1 C5 80.04(6) . . ?
N2 Ce1 C6 105.47(6) . . ?
N2 Ce1 C1 114.06(7) . . ?
N2 Ce1 C2 94.82(7) . . ?
N2 Ce1 C3 68.31(7) . . ?
N1 Ce1 Cl1 101.94(6) . . ?
N1 Ce1 Cl2 91.20(5) . . ?
N1 Ce1 N2 156.36(7) . . ?
N1 Ce1 C4 114.38(7) . . ?
N1 Ce1 C5 103.37(7) . . ?
N1 Ce1 C6 77.45(7) . . ?
N1 Ce1 C1 59.05(7) . . ?
N1 Ce1 C2 69.66(7) . . ?
N1 Ce1 C3 96.48(7) . . ?
C4 Ce1 C5 26.63(6) . . ?
C4 Ce1 C6 47.11(7) . . ?
C4 Ce1 C1 56.05(7) . . ?
C5 Ce1 C6 26.26(6) . . ?
C1 Ce1 C5 47.01(7) . . ?
C1 Ce1 C6 26.43(7) . . ?
C2 Ce1 C4 48.22(7) . . ?
C2 Ce1 C5 55.03(7) . . ?
C2 Ce1 C6 47.00(7) . . ?
C2 Ce1 C1 27.22(7) . . ?
C3 Ce1 C4 27.59(6) . . ?
C3 Ce1 C5 47.32(6) . . ?
C3 Ce1 C6 54.94(7) . . ?
C3 Ce1 C1 47.92(7) . . ?
C3 Ce1 C2 27.02(7) . . ?
Cl1 K1 C33 69.68(5) 2_646 . ?
Cl1 K1 C35 90.49(6) 2_646 . ?
Cl2 K1 Cl1 143.98(3) . 2_646 ?
Cl2 K1 C33 82.66(5) . . ?
Cl2 K1 C35 82.88(5) . . ?
Cl2 K1 C34 94.97(5) . . ?
O1 K1 Cl1 94.87(5) . 2_646 ?
O1 K1 Cl2 88.63(6) . . ?
O1 K1 C33 135.05(8) . . ?
O1 K1 C35 171.11(7) . . ?
O1 K1 C34 156.59(8) . . ?
O1 K1 O3 113.13(16) . . ?
O1 K1 O2 88.63(16) . . ?
C33 K1 C35 41.22(8) . . ?
C34 K1 Cl1 68.95(6) . 2_646 ?
C34 K1 C33 24.33(8) . . ?
C34 K1 C35 23.79(8) . . ?
O3 K1 Cl1 78.57(16) . 2_646 ?
O3 K1 Cl2 132.36(16) . . ?
O3 K1 C33 104.94(16) . . ?
O3 K1 C35 74.87(16) . . ?
O3 K1 C34 81.12(16) . . ?
O2 K1 Cl1 132.38(13) . 2_646 ?
O2 K1 Cl2 83.45(13) . . ?
O2 K1 C33 133.42(15) . . ?
O2 K1 C35 92.99(16) . . ?
O2 K1 C34 114.75(16) . . ?
O2 K1 O3 56.9(2) . . ?
O4 K1 Cl1 107.87(12) . 2_646 ?
O4 K1 Cl2 107.48(12) . . ?
O4 K1 O1 95.20(14) . . ?
O4 K1 C33 129.50(14) . . ?
O4 K1 C35 89.88(14) . . ?
O4 K1 C34 105.67(14) . . ?
Ce1 Cl1 K1 143.41(3) . 2_656 ?
Ce1 Cl2 K1 148.34(3) . . ?
C31 N2 Ce1 117.18(14) . . ?
C14 N2 Ce1 129.20(16) . . ?
C14 N2 C31 112.77(19) . . ?
C19 N1 Ce1 114.38(16) . . ?
C8 N1 Ce1 132.78(16) . . ?
C8 N1 C19 112.8(2) . . ?
C44 O1 K1 124.7(2) . . ?
C44 O1 C45 112.6(3) . . ?
C45 O1 K1 120.60(19) . . ?
C18 C13 C4 121.5(2) . . ?
C18 C13 C14 121.9(2) . . ?
C14 C13 C4 116.6(2) . . ?
C13 C4 Ce1 111.27(15) . . ?
C5 C4 Ce1 80.64(13) . . ?
C5 C4 C13 121.3(2) . . ?
C5 C4 C3 118.8(2) . . ?
C3 C4 Ce1 74.76(13) . . ?
C3 C4 C13 119.8(2) . . ?
Ce1 C5 H00A 120.9 . . ?
C4 C5 Ce1 72.73(13) . . ?
C4 C5 H00A 119.8 . . ?
C4 C5 C6 120.4(2) . . ?
C6 C5 Ce1 77.71(13) . . ?
C6 C5 H00A 119.8 . . ?
C32 C31 N2 120.2(2) . . ?
C36 C31 N2 119.7(2) . . ?
C36 C31 C32 120.0(2) . . ?
Ce1 C6 H00C 121.6 . . ?
C5 C6 Ce1 76.02(13) . . ?
C5 C6 H00C 119.8 . . ?
C1 C6 Ce1 73.75(13) . . ?
C1 C6 C5 120.4(2) . . ?
C1 C6 H00C 119.8 . . ?
C31 C32 C37 122.1(2) . . ?
C33 C32 C31 118.7(3) . . ?
C33 C32 C37 119.2(3) . . ?
C8 C7 C1 116.0(2) . . ?
C12 C7 C1 122.1(2) . . ?
C12 C7 C8 121.8(2) . . ?
C24 C19 N1 118.6(3) . . ?
C20 C19 N1 121.0(2) . . ?
C20 C19 C24 120.4(2) . . ?
C6 C1 Ce1 79.81(14) . . ?
C6 C1 C7 121.4(2) . . ?
C6 C1 C2 118.9(2) . . ?
C7 C1 Ce1 111.30(15) . . ?
C2 C1 Ce1 74.21(14) . . ?
C2 C1 C7 119.4(2) . . ?
N1 C8 C7 119.3(2) . . ?
N1 C8 C9 124.4(2) . . ?
C7 C8 C9 116.3(2) . . ?
K1 C33 H00I 99.6 . . ?
C32 C33 K1 103.03(17) . . ?
C32 C33 H00I 119.3 . . ?
C34 C33 K1 67.13(16) . . ?
C34 C33 C32 121.4(3) . . ?
C34 C33 H00I 119.3 . . ?
Ce1 C2 H00J 116.9 . . ?
C1 C2 Ce1 78.57(14) . . ?
C1 C2 H00J 119.8 . . ?
C3 C2 Ce1 75.45(14) . . ?
C3 C2 C1 120.5(2) . . ?
C3 C2 H00J 119.8 . . ?
C19 C24 C28 120.8(2) . . ?
C23 C24 C19 118.5(3) . . ?
C23 C24 C28 120.7(3) . . ?
C13 C18 H00L 119.5 . . ?
C17 C18 C13 121.1(3) . . ?
C17 C18 H00L 119.5 . . ?
C31 C36 C40 121.9(2) . . ?
C35 C36 C31 118.9(3) . . ?
C35 C36 C40 119.2(3) . . ?
Ce1 C3 H00N 115.8 . . ?
C4 C3 Ce1 77.65(14) . . ?
C4 C3 H00N 119.6 . . ?
C2 C3 Ce1 77.52(14) . . ?
C2 C3 C4 120.8(2) . . ?
C2 C3 H00N 119.6 . . ?
N2 C14 C13 119.3(2) . . ?
N2 C14 C15 125.0(2) . . ?
C15 C14 C13 115.7(2) . . ?
C19 C20 C25 122.2(2) . . ?
C21 C20 C19 118.4(3) . . ?
C21 C20 C25 119.4(3) . . ?
C14 C15 H00Q 119.3 . . ?
C16 C15 C14 121.5(3) . . ?
C16 C15 H00Q 119.3 . . ?
C24 C23 H00R 119.2 . . ?
C22 C23 C24 121.7(3) . . ?
C22 C23 H00R 119.2 . . ?
C32 C37 H00S 107.8 . . ?
C32 C37 C38 111.7(2) . . ?
C32 C37 C39 112.4(3) . . ?
C38 C37 H00S 107.8 . . ?
C38 C37 C39 109.2(3) . . ?
C39 C37 H00S 107.8 . . ?
C18 C17 H00T 120.9 . . ?
C16 C17 C18 118.2(2) . . ?
C16 C17 H00T 120.9 . . ?
C23 C22 H00U 120.2 . . ?
C23 C22 C21 119.6(3) . . ?
C21 C22 H00U 120.2 . . ?
C20 C21 H00V 119.3 . . ?
C22 C21 C20 121.4(3) . . ?
C22 C21 H00V 119.3 . . ?
C7 C12 H00W 119.9 . . ?
C11 C12 C7 120.3(3) . . ?
C11 C12 H00W 119.9 . . ?
C8 C9 H00X 119.4 . . ?
C10 C9 C8 121.1(3) . . ?
C10 C9 H00X 119.4 . . ?
C15 C16 H00Y 119.2 . . ?
C17 C16 C15 121.6(3) . . ?
C17 C16 H00Y 119.2 . . ?
K1 C35 H00Z 102.1 . . ?
C36 C35 K1 102.51(18) . . ?
C36 C35 H00Z 119.2 . . ?
C34 C35 K1 65.08(17) . . ?
C34 C35 C36 121.6(3) . . ?
C34 C35 H00Z 119.2 . . ?
C20 C25 H010 107.8 . . ?
C20 C25 C27 111.7(3) . . ?
C20 C25 C26 111.3(3) . . ?
C27 C25 H010 107.8 . . ?
C26 C25 H010 107.8 . . ?
C26 C25 C27 110.1(3) . . ?
C24 C28 H011 109(3) . . ?
C24 C28 C30 113.8(3) . . ?
C24 C28 C29 113.2(4) . . ?
C30 C28 H011 92(3) . . ?
C29b C28 C24 109.9(4) . . ?
C30b C28 C24 112.4(4) . . ?
C36 C40 H012 108.3 . . ?
C36 C40 C41 112.0(3) . . ?
C42 C40 C36 110.5(3) . . ?
C42 C40 H012 108.3 . . ?
C42 C40 C41 109.2(3) . . ?
C41 C40 H012 108.3 . . ?
C12 C11 H013 120.5 . . ?
C10 C11 C12 119.0(3) . . ?
C10 C11 H013 120.5 . . ?
K1 C34 H014 90.3 . . ?
C33 C34 K1 88.53(17) . . ?
C33 C34 H014 120.3 . . ?
C35 C34 K1 91.13(18) . . ?
C35 C34 C33 119.4(3) . . ?
C35 C34 H014 120.3 . . ?
C9 C10 H015 119.3 . . ?
C11 C10 C9 121.4(3) . . ?
C11 C10 H015 119.3 . . ?
O1 C44 H01A 110.0 . . ?
O1 C44 H01B 110.0 . . ?
O1 C44 C43 108.6(3) . . ?
H01A C44 H01B 108.3 . . ?
C43 C44 H01A 110.0 . . ?
C43 C44 H01B 110.0 . . ?
C25 C27 H01C 109.5 . . ?
C25 C27 H01D 109.5 . . ?
C25 C27 H01E 109.5 . . ?
H01C C27 H01D 109.5 . . ?
H01C C27 H01E 109.5 . . ?
H01D C27 H01E 109.5 . . ?
C37 C38 H01F 109.5 . . ?
C37 C38 H01G 109.5 . . ?
C37 C38 H01H 109.5 . . ?
H01F C38 H01G 109.5 . . ?
H01F C38 H01H 109.5 . . ?
H01G C38 H01H 109.5 . . ?
C25 C26 H01I 109.5 . . ?
C25 C26 H01J 109.5 . . ?
C25 C26 H01K 109.5 . . ?
H01I C26 H01J 109.5 . . ?
H01I C26 H01K 109.5 . . ?
H01J C26 H01K 109.5 . . ?
O1 C45 H01L 109.1 . . ?
O1 C45 H01M 109.1 . . ?
O1 C45 C46 112.6(3) . . ?
H01L C45 H01M 107.8 . . ?
C46 C45 H01L 109.1 . . ?
C46 C45 H01M 109.1 . . ?
C37 C39 H01N 109.5 . . ?
C37 C39 H01O 109.5 . . ?
C37 C39 H01P 109.5 . . ?
H01N C39 H01O 109.5 . . ?
H01N C39 H01P 109.5 . . ?
H01O C39 H01P 109.5 . . ?
C44 C43 H01Q 109.5 . . ?
C44 C43 H01R 109.5 . . ?
C44 C43 H01S 109.5 . . ?
H01Q C43 H01R 109.5 . . ?
H01Q C43 H01S 109.5 . . ?
H01R C43 H01S 109.5 . . ?
C40 C42 H01T 109.5 . . ?
C40 C42 H01U 109.5 . . ?
C40 C42 H01V 109.5 . . ?
H01T C42 H01U 109.5 . . ?
H01T C42 H01V 109.5 . . ?
H01U C42 H01V 109.5 . . ?
C40 C41 H01W 109.5 . . ?
C40 C41 H01X 109.5 . . ?
C40 C41 H01Y 109.5 . . ?
H01W C41 H01X 109.5 . . ?
H01W C41 H01Y 109.5 . . ?
H01X C41 H01Y 109.5 . . ?
C45 C46 H01Z 109.5 . . ?
C45 C46 H 109.5 . . ?
C45 C46 HA 109.5 . . ?
H01Z C46 H 109.5 . . ?
H01Z C46 HA 109.5 . . ?
H C46 HA 109.5 . . ?
C28 C30 H01 109.5 . . ?
C28 C30 HB 109.5 . . ?
C28 C30 HC 109.5 . . ?
H01 C30 HB 109.5 . . ?
H01 C30 HC 109.5 . . ?
HB C30 HC 109.5 . . ?
C28 C29 H0AA 109.5 . . ?
C28 C29 HD 109.5 . . ?
C28 C29 HE 109.5 . . ?
H0AA C29 HD 109.5 . . ?
H0AA C29 HE 109.5 . . ?
HD C29 HE 109.5 . . ?
C28 C29b H3A 109.5 . . ?
C28 C29b H3B 109.5 . . ?
C28 C29b H3C 109.5 . . ?
H3A C29b H3B 109.5 . . ?
H3A C29b H3C 109.5 . . ?
H3B C29b H3C 109.5 . . ?
C28 C30b H4A 109.5 . . ?
C28 C30b H4B 109.5 . . ?
C28 C30b H4C 109.5 . . ?
H4A C30b H4B 109.5 . . ?
H4A C30b H4C 109.5 . . ?
H4B C30b H4C 109.5 . . ?
H2AA C48 H2AB 108.6 . . ?
O3 C48 H2AA 110.4 . . ?
O3 C48 H2AB 110.4 . . ?
O3 C48 C49 106.8(8) . . ?
C49 C48 H2AA 110.4 . . ?
C49 C48 H2AB 110.4 . . ?
C48 O3 K1 117.5(6) . . ?
C48 O3 C47 109.9(13) . . ?
C47 O3 K1 122.0(12) . . ?
C50 O2 K1 109.7(4) . . ?
C49 O2 K1 120.5(6) . . ?
C49 O2 C50 110.1(8) . . ?
O2 C50 H1AA 109.5 . . ?
O2 C50 H1AB 109.5 . . ?
O2 C50 H1AC 109.5 . . ?
H1AA C50 H1AB 109.5 . . ?
H1AA C50 H1AC 109.5 . . ?
H1AB C50 H1AC 109.5 . . ?
H1BD C50 H1BE 109.5 . . ?
H1BD C50 H1BF 109.5 . . ?
H1BE C50 H1BF 109.5 . . ?
C53 C50 H1BD 109.5 . . ?
C53 C50 H1BE 109.5 . . ?
C53 C50 H1BF 109.5 . . ?
C53 O4 K1 122.4(5) . . ?
C53 O4 C52 109.1(8) . . ?
C52 O4 K1 125.8(7) . . ?
C50 C53 O4 112.1(8) . . ?
C50 C53 H3AA 109.2 . . ?
C50 C53 H3AB 109.2 . . ?
O4 C53 H3AA 109.2 . . ?
O4 C53 H3AB 109.2 . . ?
H3AA C53 H3AB 107.9 . . ?
C48 C49 H4AA 110.2 . . ?
C48 C49 H4AB 110.3 . . ?
O2 C49 C48 107.3(8) . . ?
O2 C49 H4AA 110.3 . . ?
O2 C49 H4AB 110.3 . . ?
H4AA C49 H4AB 108.5 . . ?
O4 C52 H5AA 110.6 . . ?
O4 C52 H5AB 110.6 . . ?
H5AA C52 H5AB 108.7 . . ?
C51 C52 O4 105.7(13) . . ?
C51 C52 H5AA 110.6 . . ?
C51 C52 H5AB 110.6 . . ?
C52 C51 H9A 109.5 . . ?
C52 C51 H9B 109.5 . . ?
C52 C51 H9C 109.5 . . ?
H9A C51 H9B 109.5 . . ?
H9A C51 H9C 109.5 . . ?
H9B C51 H9C 109.5 . . ?
O3 C47 H0AB 109.5 . . ?
O3 C47 H0AC 109.5 . . ?
O3 C47 H0AD 109.5 . . ?
H0AB C47 H0AC 109.5 . . ?
H0AB C47 H0AD 109.5 . . ?
H0AC C47 H0AD 109.5 . . ?

loop_
_geom_bond_atom_site_label_1
_geom_bond_atom_site_label_2
_geom_bond_distance
_geom_bond_site_symmetry_2
_geom_bond_publ_flag
Ce1 Cl1 2.6887(7) . ?
Ce1 Cl2 2.6870(7) . ?
Ce1 N2 2.525(2) . ?
Ce1 N1 2.470(2) . ?
Ce1 C4 2.972(2) . ?
Ce1 C5 3.071(2) . ?
Ce1 C6 3.092(2) . ?
Ce1 C1 3.016(2) . ?
Ce1 C2 2.961(2) . ?
Ce1 C3 2.936(2) . ?
K1 Cl1 3.1646(9) 2_646 ?
K1 Cl2 3.0509(10) . ?
K1 O1 2.724(2) . ?
K1 C33 3.348(3) . ?
K1 C35 3.402(3) . ?
K1 C34 3.086(3) . ?
K1 O3 2.918(6) . ?
K1 O2 2.810(7) . ?
K1 O4 2.621(5) . ?
N2 C31 1.435(3) . ?
N2 C14 1.388(3) . ?
N1 C19 1.441(3) . ?
N1 C8 1.387(3) . ?
O1 C44 1.418(4) . ?
O1 C45 1.453(4) . ?
C13 C4 1.477(3) . ?
C13 C18 1.387(3) . ?
C13 C14 1.421(3) . ?
C4 C5 1.395(3) . ?
C4 C3 1.409(3) . ?
C5 H00A 0.9500 . ?
C5 C6 1.400(3) . ?
C31 C32 1.408(4) . ?
C31 C36 1.405(4) . ?
C6 H00C 0.9500 . ?
C6 C1 1.399(3) . ?
C32 C33 1.399(4) . ?
C32 C37 1.511(4) . ?
C7 C1 1.479(3) . ?
C7 C8 1.415(4) . ?
C7 C12 1.390(4) . ?
C19 C24 1.413(4) . ?
C19 C20 1.411(4) . ?
C1 C2 1.407(4) . ?
C8 C9 1.418(4) . ?
C33 H00I 0.9500 . ?
C33 C34 1.380(4) . ?
C2 H00J 0.9500 . ?
C2 C3 1.378(3) . ?
C24 C23 1.392(4) . ?
C24 C28 1.520(4) . ?
C18 H00L 0.9500 . ?
C18 C17 1.387(4) . ?
C36 C35 1.398(4) . ?
C36 C40 1.516(4) . ?
C3 H00N 0.9500 . ?
C14 C15 1.415(3) . ?
C20 C21 1.400(4) . ?
C20 C25 1.512(4) . ?
C15 H00Q 0.9500 . ?
C15 C16 1.390(4) . ?
C23 H00R 0.9500 . ?
C23 C22 1.379(5) . ?
C37 H00S 1.0000 . ?
C37 C38 1.531(4) . ?
C37 C39 1.534(5) . ?
C17 H00T 0.9500 . ?
C17 C16 1.384(4) . ?
C22 H00U 0.9500 . ?
C22 C21 1.380(5) . ?
C21 H00V 0.9500 . ?
C12 H00W 0.9500 . ?
C12 C11 1.390(4) . ?
C9 H00X 0.9500 . ?
C9 C10 1.383(4) . ?
C16 H00Y 0.9500 . ?
C35 H00Z 0.9500 . ?
C35 C34 1.373(4) . ?
C25 H010 1.0000 . ?
C25 C27 1.538(4) . ?
C25 C26 1.522(5) . ?
C28 H011 0.98(6) . ?
C28 C30 1.533(7) . ?
C28 C29 1.602(7) . ?
C28 C29b 1.484(7) . ?
C28 C30b 1.464(8) . ?
C40 H012 1.0000 . ?
C40 C42 1.512(5) . ?
C40 C41 1.526(5) . ?
C11 H013 0.9500 . ?
C11 C10 1.382(5) . ?
C34 H014 0.9500 . ?
C10 H015 0.9500 . ?
C44 H01A 0.9900 . ?
C44 H01B 0.9900 . ?
C44 C43 1.492(5) . ?
C27 H01C 0.9800 . ?
C27 H01D 0.9800 . ?
C27 H01E 0.9800 . ?
C38 H01F 0.9800 . ?
C38 H01G 0.9800 . ?
C38 H01H 0.9800 . ?
C26 H01I 0.9800 . ?
C26 H01J 0.9800 . ?
C26 H01K 0.9800 . ?
C45 H01L 0.9900 . ?
C45 H01M 0.9900 . ?
C45 C46 1.484(6) . ?
C39 H01N 0.9800 . ?
C39 H01O 0.9800 . ?
C39 H01P 0.9800 . ?
C43 H01Q 0.9800 . ?
C43 H01R 0.9800 . ?
C43 H01S 0.9800 . ?
C42 H01T 0.9800 . ?
C42 H01U 0.9800 . ?
C42 H01V 0.9800 . ?
C41 H01W 0.9800 . ?
C41 H01X 0.9800 . ?
C41 H01Y 0.9800 . ?
C46 H01Z 0.9800 . ?
C46 H 0.9800 . ?
C46 HA 0.9800 . ?
C30 H01 0.9800 . ?
C30 HB 0.9800 . ?
C30 HC 0.9800 . ?
C29 H0AA 0.9800 . ?
C29 HD 0.9800 . ?
C29 HE 0.9800 . ?
C29b H3A 0.9800 . ?
C29b H3B 0.9800 . ?
C29b H3C 0.9800 . ?
C30b H4A 0.9800 . ?
C30b H4B 0.9800 . ?
C30b H4C 0.9800 . ?
C48 H2AA 0.9900 . ?
C48 H2AB 0.9900 . ?
C48 O3 1.352(11) . ?
C48 C49 1.590(17) . ?
O3 C47 1.39(3) . ?
O2 C50 1.410(8) . ?
O2 C49 1.356(10) . ?
C50 H1AA 0.9800 . ?
C50 H1AB 0.9800 . ?
C50 H1AC 0.9800 . ?
C50 H1BD 0.9800 . ?
C50 H1BE 0.9800 . ?
C50 H1BF 0.9800 . ?
C50 C53 1.456(11) . ?
O4 C53 1.470(11) . ?
O4 C52 1.516(13) . ?
C53 H3AA 0.9900 . ?
C53 H3AB 0.9900 . ?
C49 H4AA 0.9900 . ?
C49 H4AB 0.9900 . ?
C52 H5AA 0.9900 . ?
C52 H5AB 0.9900 . ?
C52 C51 1.46(2) . ?
C51 H9A 0.9800 . ?
C51 H9B 0.9800 . ?
C51 H9C 0.9800 . ?
C47 H0AB 0.9800 . ?
C47 H0AC 0.9800 . ?
C47 H0AD 0.9800 . ?

loop_
_geom_torsion_atom_site_label_1
_geom_torsion_atom_site_label_2
_geom_torsion_atom_site_label_3
_geom_torsion_atom_site_label_4
_geom_torsion
_geom_torsion_site_symmetry_1
_geom_torsion_site_symmetry_2
_geom_torsion_site_symmetry_3
_geom_torsion_site_symmetry_4
_geom_torsion_publ_flag
Ce1 N2 C31 C32 84.3(2) . . . . ?
Ce1 N2 C31 C36 -96.0(2) . . . . ?
Ce1 N2 C14 C13 14.1(3) . . . . ?
Ce1 N2 C14 C15 -164.25(19) . . . . ?
Ce1 N1 C19 C24 93.7(3) . . . . ?
Ce1 N1 C19 C20 -86.8(3) . . . . ?
Ce1 N1 C8 C7 -11.0(4) . . . . ?
Ce1 N1 C8 C9 169.3(2) . . . . ?
Ce1 C4 C5 C6 63.8(2) . . . . ?
Ce1 C4 C3 C2 -67.2(2) . . . . ?
Ce1 C5 C6 C1 61.3(2) . . . . ?
Ce1 C6 C1 C7 -108.8(2) . . . . ?
Ce1 C6 C1 C2 65.5(2) . . . . ?
Ce1 C1 C2 C3 65.4(2) . . . . ?
Ce1 C2 C3 C4 67.2(2) . . . . ?
K1 O1 C44 C43 -14.8(4) . . . . ?
K1 O1 C45 C46 113.7(4) . . . . ?
K1 C33 C34 C35 -90.5(3) . . . . ?
K1 C35 C34 C33 89.0(3) . . . . ?
K1 O2 C49 C48 49.4(10) . . . . ?
K1 O4 C53 C50 -11.0(16) . . . . ?
K1 O4 C52 C51 24.1(19) . . . . ?
N2 C31 C32 C33 179.2(2) . . . . ?
N2 C31 C32 C37 -0.1(4) . . . . ?
N2 C31 C36 C35 -178.8(2) . . . . ?
N2 C31 C36 C40 -0.2(4) . . . . ?
N2 C14 C15 C16 175.6(2) . . . . ?
N1 C19 C24 C23 178.1(2) . . . . ?
N1 C19 C24 C28 -1.2(4) . . . . ?
N1 C19 C20 C21 -178.5(3) . . . . ?
N1 C19 C20 C25 0.5(4) . . . . ?
N1 C8 C9 C10 -179.9(3) . . . . ?
C13 C4 C5 Ce1 109.3(2) . . . . ?
C13 C4 C5 C6 173.1(2) . . . . ?
C13 C4 C3 Ce1 -106.1(2) . . . . ?
C13 C4 C3 C2 -173.2(2) . . . . ?
C13 C18 C17 C16 -1.0(4) . . . . ?
C13 C14 C15 C16 -2.8(4) . . . . ?
C4 C13 C18 C17 178.2(2) . . . . ?
C4 C13 C14 N2 5.1(3) . . . . ?
C4 C13 C14 C15 -176.4(2) . . . . ?
C4 C5 C6 Ce1 -61.3(2) . . . . ?
C4 C5 C6 C1 0.0(4) . . . . ?
C5 C4 C3 Ce1 70.0(2) . . . . ?
C5 C4 C3 C2 2.8(3) . . . . ?
C5 C6 C1 Ce1 -62.5(2) . . . . ?
C5 C6 C1 C7 -171.3(2) . . . . ?
C5 C6 C1 C2 3.0(4) . . . . ?
C31 N2 C14 C13 -176.9(2) . . . . ?
C31 N2 C14 C15 4.7(3) . . . . ?
C31 C32 C33 K1 70.4(2) . . . . ?
C31 C32 C33 C34 -0.6(4) . . . . ?
C31 C32 C37 C38 -120.4(3) . . . . ?
C31 C32 C37 C39 116.5(3) . . . . ?
C31 C36 C35 K1 -68.5(3) . . . . ?
C31 C36 C35 C34 -0.3(4) . . . . ?
C31 C36 C40 C42 -104.2(3) . . . . ?
C31 C36 C40 C41 133.8(3) . . . . ?
C6 C1 C2 Ce1 -68.5(2) . . . . ?
C6 C1 C2 C3 -3.1(4) . . . . ?
C32 C31 C36 C35 0.9(4) . . . . ?
C32 C31 C36 C40 179.4(3) . . . . ?
C32 C33 C34 K1 91.7(3) . . . . ?
C32 C33 C34 C35 1.2(4) . . . . ?
C7 C1 C2 Ce1 105.9(2) . . . . ?
C7 C1 C2 C3 171.3(2) . . . . ?
C7 C8 C9 C10 0.4(4) . . . . ?
C7 C12 C11 C10 -0.1(5) . . . . ?
C19 N1 C8 C7 169.5(2) . . . . ?
C19 N1 C8 C9 -10.2(4) . . . . ?
C19 C24 C23 C22 0.6(4) . . . . ?
C19 C24 C28 C30 99.2(4) . . . . ?
C19 C24 C28 C29 -141.6(4) . . . . ?
C19 C24 C28 C29b -89.0(5) . . . . ?
C19 C24 C28 C30b 140.5(5) . . . . ?
C19 C20 C21 C22 0.2(5) . . . . ?
C19 C20 C25 C27 -116.3(3) . . . . ?
C19 C20 C25 C26 120.2(3) . . . . ?
C1 C7 C8 N1 -1.8(4) . . . . ?
C1 C7 C8 C9 177.9(2) . . . . ?
C1 C7 C12 C11 -177.9(3) . . . . ?
C1 C2 C3 Ce1 -67.0(2) . . . . ?
C1 C2 C3 C4 0.2(4) . . . . ?
C8 N1 C19 C24 -86.6(3) . . . . ?
C8 N1 C19 C20 92.9(3) . . . . ?
C8 C7 C1 Ce1 9.4(3) . . . . ?
C8 C7 C1 C6 100.3(3) . . . . ?
C8 C7 C1 C2 -74.0(3) . . . . ?
C8 C7 C12 C11 0.1(4) . . . . ?
C8 C9 C10 C11 -0.4(5) . . . . ?
C33 C32 C37 C38 60.4(4) . . . . ?
C33 C32 C37 C39 -62.8(3) . . . . ?
C24 C19 C20 C21 1.0(4) . . . . ?
C24 C19 C20 C25 180.0(3) . . . . ?
C24 C23 C22 C21 0.6(5) . . . . ?
C18 C13 C4 Ce1 163.74(19) . . . . ?
C18 C13 C4 C5 71.9(3) . . . . ?
C18 C13 C4 C3 -112.1(3) . . . . ?
C18 C13 C14 N2 -175.2(2) . . . . ?
C18 C13 C14 C15 3.3(4) . . . . ?
C18 C17 C16 C15 1.5(4) . . . . ?
C36 C31 C32 C33 -0.5(4) . . . . ?
C36 C31 C32 C37 -179.7(2) . . . . ?
C36 C35 C34 K1 -89.7(3) . . . . ?
C36 C35 C34 C33 -0.8(4) . . . . ?
C3 C4 C5 Ce1 -66.75(19) . . . . ?
C3 C4 C5 C6 -2.9(3) . . . . ?
C14 N2 C31 C32 -86.1(3) . . . . ?
C14 N2 C31 C36 93.5(3) . . . . ?
C14 C13 C4 Ce1 -16.5(3) . . . . ?
C14 C13 C4 C5 -108.4(3) . . . . ?
C14 C13 C4 C3 67.6(3) . . . . ?
C14 C13 C18 C17 -1.5(4) . . . . ?
C14 C15 C16 C17 0.5(4) . . . . ?
C20 C19 C24 C23 -1.4(4) . . . . ?
C20 C19 C24 C28 179.3(3) . . . . ?
C23 C24 C28 C30 -80.1(5) . . . . ?
C23 C24 C28 C29 39.1(5) . . . . ?
C23 C24 C28 C29b 91.7(5) . . . . ?
C23 C24 C28 C30b -38.8(6) . . . . ?
C23 C22 C21 C20 -1.1(5) . . . . ?
C37 C32 C33 K1 -110.3(2) . . . . ?
C37 C32 C33 C34 178.7(3) . . . . ?
C21 C20 C25 C27 62.7(4) . . . . ?
C21 C20 C25 C26 -60.8(4) . . . . ?
C12 C7 C1 Ce1 -172.5(2) . . . . ?
C12 C7 C1 C6 -81.6(3) . . . . ?
C12 C7 C1 C2 104.2(3) . . . . ?
C12 C7 C8 N1 -180.0(3) . . . . ?
C12 C7 C8 C9 -0.2(4) . . . . ?
C12 C11 C10 C9 0.2(5) . . . . ?
C35 C36 C40 C42 74.3(4) . . . . ?
C35 C36 C40 C41 -47.7(4) . . . . ?
C25 C20 C21 C22 -178.8(3) . . . . ?
C28 C24 C23 C22 179.9(3) . . . . ?
C40 C36 C35 K1 112.9(2) . . . . ?
C40 C36 C35 C34 -178.8(3) . . . . ?
C44 O1 C45 C46 -81.9(4) . . . . ?
C45 O1 C44 C43 -178.4(3) . . . . ?
O3 C48 C49 O2 -61.8(11) . . . . ?
C50 O2 C49 C48 178.8(6) . . . . ?
C53 O4 C52 C51 -174.3(16) . . . . ?
C49 C48 O3 K1 46.8(9) . . . . ?
C49 C48 O3 C47 -167.7(10) . . . . ?
C52 O4 C53 C50 -173.4(11) . . . . ?

loop_
_smtbx_masks_void_nr
_smtbx_masks_void_average_x
_smtbx_masks_void_average_y
_smtbx_masks_void_average_z
_smtbx_masks_void_volume
_smtbx_masks_void_count_electrons
_smtbx_masks_void_content
1 -0.831 0.000 0.500 683.6 110.1 DME
2 -0.163 0.500 0.000 683.6 110.1 DME
